data_7217168
loop_
_publ_author_name
'Lobana, Tarlok S.'
'Sandhu, Amanpreet K.'
'Sultana, Razia'
'Castineiras, Alfonso'
'Butcher, Ray J.'
'Jasinski, Jerry P.'

_publ_section_title
;
 Coordination variability of CuIin multidonor heterocyclic thioamides:
 synthesis, crystal structures, luminescent properties and ESI-mass
 studies of complexes
;
_journal_issue 58
_journal_name_full 'RSC Advances'
_journal_page_first 30511
_journal_paper_doi 10.1039/C4RA02748E
_journal_volume 4
_journal_year 2014
_chemical_formula_moiety 'C111 H92 Br2 Cu3 N3 P6 S3'
_chemical_formula_sum 'C111 H92 Br2 Cu3 N3 P6 S3'
_chemical_formula_weight 2100.32
_chemical_name_systematic
; 
 ? 
;
_space_group_IT_number 2
_symmetry_cell_setting triclinic
_symmetry_space_group_name_Hall '-P 1'
_symmetry_space_group_name_H-M 'P -1'
_atom_sites_solution_hydrogens geom
_atom_sites_solution_primary direct
_atom_sites_solution_secondary difmap
_audit_creation_method SHELXL-97
_cell_angle_alpha 93.223(3)
_cell_angle_beta 96.511(3)
_cell_angle_gamma 119.084(4)
_cell_formula_units_Z 2
_cell_length_a 12.8825(5)
_cell_length_b 13.2054(5)
_cell_length_c 33.4043(11)
_cell_measurement_reflns_used 18799
_cell_measurement_temperature 173(2)
_cell_measurement_theta_max 32.38
_cell_measurement_theta_min 3.22
_cell_volume 4893.4(4)
_computing_cell_refinement '<i>CrysAlisPRO</i> (Oxford Diffraction, 2010)'
_computing_data_collection '<i>CrysAlisPRO</i> (Oxford Diffraction, 2010)'
_computing_data_reduction '<i>CrysAlisRED</i> (Oxford Diffraction, 2010)'
_computing_molecular_graphics '<i>SHELXL97</i> (Sheldrick, 2008)'
_computing_publication_material '<i>SHELXL97</i> (Sheldrick, 2008)'
_computing_structure_refinement '<i>SHELXL97</i> (Sheldrick, 2008)'
_computing_structure_solution '<i>SHELXS97</i> (Sheldrick, 2008)'
_diffrn_ambient_temperature 173(2)
_diffrn_detector_area_resol_mean 16.1500
_diffrn_measured_fraction_theta_full 0.998
_diffrn_measured_fraction_theta_max 0.998
_diffrn_measurement_device_type 'Xcalibur, Eos, Gemini'
_diffrn_measurement_method ' \w scans'
_diffrn_radiation_monochromator graphite
_diffrn_radiation_source 'Enhance (Mo) X-ray Source'
_diffrn_radiation_type MoK\a
_diffrn_radiation_wavelength 0.71073
_diffrn_reflns_av_R_equivalents 0.0341
_diffrn_reflns_av_sigmaI/netI 0.0543
_diffrn_reflns_limit_h_max 16
_diffrn_reflns_limit_h_min -16
_diffrn_reflns_limit_k_max 17
_diffrn_reflns_limit_k_min -17
_diffrn_reflns_limit_l_max 43
_diffrn_reflns_limit_l_min -43
_diffrn_reflns_number 50419
_diffrn_reflns_theta_full 25.00
_diffrn_reflns_theta_max 27.88
_diffrn_reflns_theta_min 3.23
_exptl_absorpt_coefficient_mu 1.675
_exptl_absorpt_correction_T_max 0.7305
_exptl_absorpt_correction_T_min 0.6513
_exptl_absorpt_correction_type multi-scan
_exptl_absorpt_process_details
;   
 CrysAlisRED; Oxford Diffraction, 2010. 
;
_exptl_crystal_colour yellow
_exptl_crystal_density_diffrn 1.425
_exptl_crystal_density_method 'not measured'
_exptl_crystal_description block
_exptl_crystal_F_000 2148
_exptl_crystal_size_max 0.28
_exptl_crystal_size_mid 0.25
_exptl_crystal_size_min 0.20
_refine_diff_density_max 1.529
_refine_diff_density_min -1.227
_refine_diff_density_rms 0.087
_refine_ls_extinction_method none
_refine_ls_goodness_of_fit_ref 1.102
_refine_ls_hydrogen_treatment mixed
_refine_ls_matrix_type full
_refine_ls_number_parameters 1124
_refine_ls_number_reflns 23304
_refine_ls_number_restraints 4
_refine_ls_restrained_S_all 1.102
_refine_ls_R_factor_all 0.0932
_refine_ls_R_factor_gt 0.0679
_refine_ls_shift/su_max 0.002
_refine_ls_shift/su_mean 0.000
_refine_ls_structure_factor_coef Fsqd
_refine_ls_weighting_details 'calc w=1/[\s^2^(Fo^2^)+(0.0378P)^2^+12.1610P] where P=(Fo^2^+2Fc^2^)/3'
_refine_ls_weighting_scheme calc
_refine_ls_wR_factor_gt 0.1345
_refine_ls_wR_factor_ref 0.1475
_reflns_number_gt 17703
_reflns_number_total 23304
_reflns_threshold_expression >2sigma(I)
_cod_data_source_file c4ra02748e3.cif
_cod_data_source_block 7
_cod_original_cell_volume 4893.4(3)
_cod_original_sg_symbol_H-M P-1
_cod_database_code 7217168

loop_
_symmetry_equiv_pos_as_xyz
'x, y, z'
'-x, -y, -z'

loop_
_atom_site_label
_atom_site_type_symbol
_atom_site_fract_x
_atom_site_fract_y
_atom_site_fract_z
_atom_site_U_iso_or_equiv
_atom_site_adp_type
_atom_site_occupancy
_atom_site_symmetry_multiplicity
_atom_site_calc_flag
_atom_site_refinement_flags
_atom_site_disorder_assembly
_atom_site_disorder_group
Br1 Br 0.53954(5) 0.57429(5) 0.637695(14) 0.04840(13) Uani 1 1 d . . .
Br2 Br 0.41187(5) 0.46718(4) 0.872759(14) 0.04234(12) Uani 1 1 d . . .
Cu1 Cu 0.35823(5) 0.59362(5) 0.620570(14) 0.03110(12) Uani 1 1 d . . .
Cu2 Cu 0.34982(5) 0.85628(5) 0.738684(18) 0.03795(13) Uani 1 1 d . A .
Cu3 Cu 0.40843(5) 0.64939(5) 0.891825(15) 0.03339(12) Uani 1 1 d . . .
S1 S 0.37069(11) 0.72393(10) 0.67611(3) 0.0359(2) Uani 1 1 d . . .
S2 S 0.35399(11) 0.71570(11) 0.83094(3) 0.0384(3) Uani 1 1 d . . .
S3 S 0.57577(15) 0.52248(14) 0.76204(4) 0.0569(4) Uani 1 1 d . . .
P1 P 0.37198(9) 0.67477(10) 0.56190(3) 0.0296(2) Uani 1 1 d . . .
P2 P 0.19499(10) 0.41767(10) 0.62650(3) 0.0313(2) Uani 1 1 d . . .
P3 P 0.16636(11) 0.82941(11) 0.74267(4) 0.0394(3) Uani 1 1 d . . .
P4 P 0.51497(10) 1.03259(10) 0.73684(3) 0.0330(2) Uani 1 1 d D . .
P5 P 0.59689(10) 0.79901(10) 0.91948(3) 0.0322(2) Uani 1 1 d . . .
P6 P 0.24218(10) 0.58893(10) 0.92277(3) 0.0329(2) Uani 1 1 d . . .
N1 N 0.3844(3) 0.7240(3) 0.75433(9) 0.0294(7) Uani 1 1 d . . .
N2 N 0.4570(4) 0.6196(3) 0.79083(10) 0.0343(8) Uani 1 1 d D . .
H2N H 0.462(4) 0.587(4) 0.8115(10) 0.041 Uiso 1 1 d D . .
N3 N 0.4684(3) 0.6245(3) 0.72311(10) 0.0328(8) Uani 1 1 d D . .
H3N H 0.489(4) 0.609(4) 0.7013(9) 0.039 Uiso 1 1 d D . .
C1 C 0.4017(4) 0.6853(3) 0.78981(11) 0.0284(8) Uani 1 1 d . A .
C2 C 0.4992(4) 0.5911(4) 0.75867(12) 0.0344(9) Uani 1 1 d . A .
C3 C 0.4102(4) 0.6866(3) 0.72061(11) 0.0292(8) Uani 1 1 d . A .
C4 C 0.2603(4) 0.7181(4) 0.54553(13) 0.0334(9) Uani 1 1 d . . .
C5 C 0.2452(5) 0.7903(5) 0.57296(15) 0.0515(13) Uani 1 1 d . . .
H5A H 0.2917 0.8149 0.5994 0.062 Uiso 1 1 calc R . .
C6 C 0.1632(6) 0.8273(6) 0.5624(2) 0.0683(17) Uani 1 1 d . . .
H6A H 0.1550 0.8784 0.5813 0.082 Uiso 1 1 calc R . .
C7 C 0.0946(5) 0.7904(6) 0.5251(2) 0.0650(16) Uani 1 1 d . . .
H7A H 0.0367 0.8140 0.5182 0.078 Uiso 1 1 calc R . .
C8 C 0.1080(5) 0.7200(5) 0.49746(19) 0.0629(16) Uani 1 1 d . . .
H8A H 0.0609 0.6960 0.4711 0.075 Uiso 1 1 calc R . .
C9 C 0.1900(5) 0.6834(5) 0.50759(15) 0.0492(12) Uani 1 1 d . . .
H9A H 0.1984 0.6336 0.4882 0.059 Uiso 1 1 calc R . .
C10 C 0.3563(4) 0.5777(4) 0.51775(12) 0.0326(9) Uani 1 1 d . . .
C11 C 0.4381(5) 0.6058(5) 0.49170(17) 0.0546(14) Uani 1 1 d . . .
H11D H 0.5089 0.6803 0.4964 0.066 Uiso 1 1 calc R . .
C12 C 0.4194(6) 0.5273(6) 0.45857(18) 0.0664(17) Uani 1 1 d . . .
H12A H 0.4772 0.5484 0.4408 0.080 Uiso 1 1 calc R . .
C13 C 0.3186(5) 0.4202(5) 0.45148(16) 0.0564(14) Uani 1 1 d . . .
H13A H 0.3052 0.3669 0.4286 0.068 Uiso 1 1 calc R . .
C14 C 0.2377(5) 0.3900(5) 0.47722(18) 0.0632(16) Uani 1 1 d . . .
H14A H 0.1676 0.3149 0.4725 0.076 Uiso 1 1 calc R . .
C15 C 0.2561(5) 0.4683(5) 0.51066(16) 0.0558(14) Uani 1 1 d . . .
H15A H 0.1989 0.4458 0.5287 0.067 Uiso 1 1 calc R . .
C16 C 0.5110(4) 0.8117(4) 0.56036(13) 0.0362(9) Uani 1 1 d . . .
C17 C 0.6026(4) 0.8556(5) 0.59353(17) 0.0518(13) Uani 1 1 d . . .
H17A H 0.5948 0.8134 0.6162 0.062 Uiso 1 1 calc R . .
C18 C 0.7056(5) 0.9613(6) 0.5933(2) 0.0738(19) Uani 1 1 d . . .
H18A H 0.7683 0.9917 0.6160 0.089 Uiso 1 1 calc R . .
C19 C 0.7185(5) 1.0229(6) 0.5608(2) 0.0741(19) Uani 1 1 d . . .
H19A H 0.7894 1.0959 0.5612 0.089 Uiso 1 1 calc R . .
C20 C 0.6296(5) 0.9793(5) 0.5278(2) 0.0611(15) Uani 1 1 d . . .
H20A H 0.6394 1.0206 0.5048 0.073 Uiso 1 1 calc R . .
C21 C 0.5250(4) 0.8749(4) 0.52781(16) 0.0478(12) Uani 1 1 d . . .
H21A H 0.4620 0.8462 0.5052 0.057 Uiso 1 1 calc R . .
C22 C 0.0496(4) 0.4121(4) 0.61840(13) 0.0379(10) Uani 1 1 d . . .
C23 C -0.0540(4) 0.3237(5) 0.62932(16) 0.0509(13) Uani 1 1 d . . .
H23A H -0.0522 0.2607 0.6412 0.061 Uiso 1 1 calc R . .
C24 C -0.1600(5) 0.3273(6) 0.62293(19) 0.0684(18) Uani 1 1 d . . .
H24A H -0.2307 0.2662 0.6303 0.082 Uiso 1 1 calc R . .
C25 C -0.1647(6) 0.4168(7) 0.6062(2) 0.0717(18) Uani 1 1 d . . .
H25A H -0.2384 0.4176 0.6016 0.086 Uiso 1 1 calc R . .
C26 C -0.0633(6) 0.5051(6) 0.5961(2) 0.0704(17) Uani 1 1 d . . .
H26A H -0.0656 0.5687 0.5850 0.084 Uiso 1 1 calc R . .
C27 C 0.0434(5) 0.5026(5) 0.60209(15) 0.0478(12) Uani 1 1 d . . .
H27A H 0.1137 0.5646 0.5948 0.057 Uiso 1 1 calc R . .
C28 C 0.1751(4) 0.2912(4) 0.59361(13) 0.0376(10) Uani 1 1 d . . .
C29 C 0.2743(6) 0.2958(6) 0.5819(2) 0.080(2) Uani 1 1 d . . .
H29A H 0.3509 0.3625 0.5914 0.096 Uiso 1 1 calc R . .
C30 C 0.2662(7) 0.2049(6) 0.5562(2) 0.090(2) Uani 1 1 d . . .
H30A H 0.3374 0.2095 0.5489 0.108 Uiso 1 1 calc R . .
C31 C 0.1598(6) 0.1112(5) 0.54172(18) 0.0641(16) Uani 1 1 d . . .
H31A H 0.1547 0.0502 0.5236 0.077 Uiso 1 1 calc R . .
C32 C 0.0605(6) 0.1040(5) 0.55300(19) 0.0688(17) Uani 1 1 d . . .
H32A H -0.0154 0.0368 0.5432 0.083 Uiso 1 1 calc R . .
C33 C 0.0669(5) 0.1942(5) 0.57894(18) 0.0602(15) Uani 1 1 d . . .
H33A H -0.0047 0.1880 0.5865 0.072 Uiso 1 1 calc R . .
C34 C 0.2004(4) 0.3766(4) 0.67729(13) 0.0396(10) Uani 1 1 d . . .
C35 C 0.2459(6) 0.3053(5) 0.68864(17) 0.0627(15) Uani 1 1 d . . .
H35A H 0.2696 0.2691 0.6690 0.075 Uiso 1 1 calc R . .
C36 C 0.2570(7) 0.2867(7) 0.7295(2) 0.090(2) Uani 1 1 d . . .
H36A H 0.2857 0.2354 0.7371 0.109 Uiso 1 1 calc R . .
C37 C 0.2277(7) 0.3399(6) 0.75828(19) 0.080(2) Uani 1 1 d . . .
H37A H 0.2384 0.3279 0.7859 0.096 Uiso 1 1 calc R . .
C38 C 0.1834(6) 0.4100(6) 0.74767(16) 0.0668(18) Uani 1 1 d . . .
H38A H 0.1616 0.4466 0.7678 0.080 Uiso 1 1 calc R . .
C39 C 0.1692(5) 0.4291(5) 0.70739(14) 0.0493(12) Uani 1 1 d . . .
H39A H 0.1378 0.4787 0.7003 0.059 Uiso 1 1 calc R . .
C40 C 0.0877(5) 0.8541(5) 0.69871(15) 0.0461(12) Uani 1 1 d . . .
C41 C 0.1554(5) 0.9432(5) 0.67672(16) 0.0556(14) Uani 1 1 d . . .
H41A H 0.2407 0.9844 0.6833 0.067 Uiso 1 1 calc R . .
C42 C 0.1000(7) 0.9723(6) 0.64542(18) 0.0713(18) Uani 1 1 d . . .
H42A H 0.1470 1.0344 0.6309 0.086 Uiso 1 1 calc R . .
C43 C -0.0236(8) 0.9113(9) 0.6351(2) 0.090(2) Uani 1 1 d . . .
H43A H -0.0616 0.9304 0.6131 0.108 Uiso 1 1 calc R . .
C44 C -0.0912(7) 0.8235(8) 0.6564(3) 0.092(2) Uani 1 1 d . . .
H44A H -0.1764 0.7816 0.6492 0.111 Uiso 1 1 calc R . .
C45 C -0.0366(6) 0.7955(6) 0.6883(2) 0.0712(17) Uani 1 1 d . . .
H45A H -0.0845 0.7353 0.7033 0.085 Uiso 1 1 calc R . .
C46 C 0.1740(4) 0.9325(4) 0.78330(14) 0.0408(10) Uani 1 1 d . . .
C47 C 0.2413(5) 0.9478(5) 0.82097(16) 0.0587(14) Uani 1 1 d . . .
H47A H 0.2765 0.9001 0.8260 0.070 Uiso 1 1 calc R . .
C48 C 0.2570(6) 1.0316(7) 0.85097(18) 0.0750(19) Uani 1 1 d . . .
H48A H 0.3028 1.0414 0.8767 0.090 Uiso 1 1 calc R . .
C49 C 0.2071(6) 1.1014(6) 0.84420(19) 0.0713(18) Uani 1 1 d . . .
H49A H 0.2199 1.1606 0.8649 0.086 Uiso 1 1 calc R . .
C50 C 0.1391(6) 1.0851(5) 0.8077(2) 0.0647(16) Uani 1 1 d . . .
H50A H 0.1028 1.1320 0.8032 0.078 Uiso 1 1 calc R . .
C51 C 0.1221(5) 1.0016(5) 0.77701(17) 0.0516(13) Uani 1 1 d . . .
H51A H 0.0747 0.9916 0.7516 0.062 Uiso 1 1 calc R . .
C52 C 0.0559(5) 0.6857(4) 0.75307(17) 0.0495(12) Uani 1 1 d . . .
C53 C 0.0158(7) 0.6652(6) 0.7898(2) 0.088(2) Uani 1 1 d . . .
H53A H 0.0464 0.7273 0.8114 0.105 Uiso 1 1 calc R . .
C54 C -0.0704(9) 0.5524(7) 0.7950(3) 0.122(4) Uani 1 1 d . . .
H54A H -0.0989 0.5376 0.8203 0.147 Uiso 1 1 calc R . .
C55 C -0.1139(8) 0.4628(7) 0.7640(3) 0.106(3) Uani 1 1 d . . .
H55A H -0.1750 0.3868 0.7672 0.127 Uiso 1 1 calc R . .
C56 C -0.0701(8) 0.4828(6) 0.7290(3) 0.102(3) Uani 1 1 d . . .
H56A H -0.0981 0.4198 0.7080 0.122 Uiso 1 1 calc R . .
C57 C 0.0146(7) 0.5930(5) 0.7231(2) 0.080(2) Uani 1 1 d . . .
H57A H 0.0449 0.6053 0.6981 0.096 Uiso 1 1 calc R . .
C58 C 0.5528(4) 1.1464(4) 0.77826(14) 0.0368(10) Uani 1 1 d . A .
C59 C 0.6644(5) 1.2085(5) 0.80163(15) 0.0489(12) Uani 1 1 d . . .
H59A H 0.7250 1.1895 0.7976 0.059 Uiso 1 1 calc R A .
C60 C 0.6896(6) 1.2991(5) 0.83118(17) 0.0617(15) Uani 1 1 d . A .
H60A H 0.7668 1.3409 0.8476 0.074 Uiso 1 1 calc R . .
C61 C 0.6025(6) 1.3286(5) 0.83673(18) 0.0621(16) Uani 1 1 d . . .
H61A H 0.6205 1.3924 0.8562 0.075 Uiso 1 1 calc R A .
C62 C 0.4914(6) 1.2661(5) 0.81423(17) 0.0554(14) Uani 1 1 d . A .
H62A H 0.4312 1.2857 0.8182 0.066 Uiso 1 1 calc R . .
C63 C 0.4652(5) 1.1747(5) 0.78569(16) 0.0477(12) Uani 1 1 d . . .
H63A H 0.3861 1.1301 0.7708 0.057 Uiso 1 1 calc R A .
C64 C 0.5109(4) 1.1046(4) 0.69187(14) 0.0404(10) Uani 1 1 d . A .
C65 C 0.4877(5) 1.0419(5) 0.65424(16) 0.0603(15) Uani 1 1 d . . .
H65A H 0.4712 0.9632 0.6526 0.072 Uiso 1 1 calc R A .
C66 C 0.4882(6) 1.0922(7) 0.6189(2) 0.081(2) Uani 1 1 d . A .
H66A H 0.4736 1.0490 0.5932 0.098 Uiso 1 1 calc R . .
C67 C 0.5100(7) 1.2052(8) 0.6215(2) 0.087(2) Uani 1 1 d . . .
H67A H 0.5100 1.2399 0.5973 0.104 Uiso 1 1 calc R A .
C68 C 0.5317(7) 1.2683(7) 0.6583(3) 0.083(2) Uani 1 1 d . A .
H68A H 0.5462 1.3462 0.6597 0.099 Uiso 1 1 calc R . .
C69 C 0.5324(6) 1.2186(5) 0.69358(19) 0.0604(15) Uani 1 1 d . . .
H69A H 0.5478 1.2628 0.7192 0.072 Uiso 1 1 calc R A .
C70 C 0.6625(6) 1.0404(9) 0.7348(3) 0.0728(11) Uani 0.50 1 d PGD A 1
C71 C 0.7545(7) 1.1334(7) 0.7203(3) 0.0728(11) Uani 0.50 1 d PG A 1
H71A H 0.7427 1.1945 0.7112 0.087 Uiso 0.50 1 calc PR A 1
C72 C 0.8637(6) 1.1370(7) 0.7190(3) 0.0728(11) Uani 0.50 1 d PG A 1
H72A H 0.9265 1.2006 0.7090 0.087 Uiso 0.50 1 calc PR A 1
C73 C 0.8809(6) 1.0476(8) 0.7323(3) 0.0728(11) Uani 0.50 1 d PG A 1
H73A H 0.9556 1.0501 0.7314 0.087 Uiso 0.50 1 calc PR A 1
C74 C 0.7890(7) 0.9546(7) 0.7468(3) 0.0728(11) Uani 0.50 1 d PG A 1
H74A H 0.8008 0.8935 0.7559 0.087 Uiso 0.50 1 calc PR A 1
C75 C 0.6798(6) 0.9510(7) 0.7481(3) 0.0728(11) Uani 0.50 1 d PG A 1
H75A H 0.6169 0.8874 0.7581 0.087 Uiso 0.50 1 calc PR A 1
C70A C 0.6486(7) 1.0221(9) 0.7397(3) 0.0728(11) Uani 0.50 1 d PGD A 2
C71A C 0.7357(8) 1.0687(8) 0.7147(3) 0.0728(11) Uani 0.50 1 d PG A 2
H71B H 0.7323 1.1190 0.6960 0.087 Uiso 0.50 1 calc PR A 2
C72A C 0.8279(7) 1.0419(9) 0.7172(3) 0.0728(11) Uani 0.50 1 d PG A 2
H72B H 0.8875 1.0738 0.7002 0.087 Uiso 0.50 1 calc PR A 2
C73A C 0.8330(7) 0.9685(9) 0.7446(3) 0.0728(11) Uani 0.50 1 d PG A 2
H73B H 0.8960 0.9502 0.7463 0.087 Uiso 0.50 1 calc PR A 2
C74A C 0.7458(7) 0.9218(8) 0.7696(3) 0.0728(11) Uani 0.50 1 d PG A 2
H74B H 0.7493 0.8716 0.7883 0.087 Uiso 0.50 1 calc PR A 2
C75A C 0.6536(7) 0.9486(9) 0.7671(3) 0.0728(11) Uani 0.50 1 d PG A 2
H75B H 0.5941 0.9167 0.7842 0.087 Uiso 0.50 1 calc PR A 2
C76 C 0.7142(4) 0.8244(4) 0.88893(13) 0.0381(10) Uani 1 1 d . . .
C77 C 0.8120(5) 0.9349(5) 0.88877(19) 0.0598(15) Uani 1 1 d . . .
H7B H 0.8158 1.0012 0.9030 0.072 Uiso 1 1 calc R . .
C78 C 0.9041(6) 0.9486(6) 0.8679(2) 0.0750(19) Uani 1 1 d . . .
H8B H 0.9699 1.0244 0.8673 0.090 Uiso 1 1 calc R . .
C79 C 0.9003(6) 0.8526(6) 0.8480(2) 0.078(2) Uani 1 1 d . . .
H9B H 0.9645 0.8618 0.8343 0.093 Uiso 1 1 calc R . .
C80 C 0.8044(5) 0.7442(6) 0.8479(2) 0.0644(16) Uani 1 1 d . . .
H80A H 0.8015 0.6784 0.8337 0.077 Uiso 1 1 calc R . .
C81 C 0.7111(4) 0.7288(5) 0.86838(15) 0.0466(12) Uani 1 1 d . . .
H81A H 0.6451 0.6527 0.8683 0.056 Uiso 1 1 calc R . .
C82 C 0.6705(4) 0.8002(4) 0.96986(13) 0.0369(10) Uani 1 1 d . . .
C83 C 0.6023(5) 0.7617(4) 1.00067(14) 0.0446(11) Uani 1 1 d . . .
H83A H 0.5192 0.7383 0.9956 0.054 Uiso 1 1 calc R . .
C84 C 0.6536(6) 0.7569(5) 1.03890(16) 0.0593(15) Uani 1 1 d . . .
H84A H 0.6059 0.7312 1.0598 0.071 Uiso 1 1 calc R . .
C85 C 0.7730(7) 0.7891(6) 1.04635(17) 0.0705(19) Uani 1 1 d . . .
H85A H 0.8080 0.7848 1.0724 0.085 Uiso 1 1 calc R . .
C86 C 0.8411(6) 0.8272(6) 1.01676(19) 0.0712(18) Uani 1 1 d . . .
H86A H 0.9240 0.8501 1.0222 0.085 Uiso 1 1 calc R . .
C87 C 0.7914(5) 0.8331(5) 0.97854(17) 0.0573(14) Uani 1 1 d . . .
H87A H 0.8406 0.8600 0.9581 0.069 Uiso 1 1 calc R . .
C88 C 0.5979(4) 0.9381(4) 0.92351(14) 0.0354(9) Uani 1 1 d . . .
C89 C 0.6132(6) 1.0013(5) 0.95965(16) 0.0601(15) Uani 1 1 d . . .
H89A H 0.6349 0.9786 0.9843 0.072 Uiso 1 1 calc R . .
C90 C 0.5979(7) 1.0979(6) 0.9609(2) 0.078(2) Uani 1 1 d . . .
H90A H 0.6082 1.1404 0.9864 0.094 Uiso 1 1 calc R . .
C91 C 0.5679(6) 1.1324(5) 0.9259(2) 0.0639(16) Uani 1 1 d . . .
H91A H 0.5564 1.1983 0.9269 0.077 Uiso 1 1 calc R . .
C92 C 0.5546(5) 1.0728(5) 0.88962(19) 0.0561(14) Uani 1 1 d . . .
H92A H 0.5347 1.0974 0.8651 0.067 Uiso 1 1 calc R . .
C94 C 0.5701(5) 0.9760(4) 0.88822(16) 0.0501(12) Uani 1 1 d . . .
H94A H 0.5616 0.9351 0.8626 0.060 Uiso 1 1 calc R . .
C95 C 0.1141(4) 0.4472(4) 0.89996(14) 0.0400(10) Uani 1 1 d . . .
C96 C 0.0972(5) 0.4157(5) 0.85882(17) 0.0569(14) Uani 1 1 d . . .
H96A H 0.1510 0.4680 0.8428 0.068 Uiso 1 1 calc R . .
C97 C 0.0023(6) 0.3083(6) 0.8403(2) 0.0694(17) Uani 1 1 d . . .
H97A H -0.0084 0.2875 0.8118 0.083 Uiso 1 1 calc R . .
C98 C -0.0748(6) 0.2333(5) 0.8628(2) 0.0711(19) Uani 1 1 d . . .
H98A H -0.1392 0.1597 0.8501 0.085 Uiso 1 1 calc R . .
C99 C -0.0606(6) 0.2632(5) 0.9042(2) 0.0733(19) Uani 1 1 d . . .
H99A H -0.1158 0.2107 0.9198 0.088 Uiso 1 1 calc R . .
C100 C 0.0339(5) 0.3691(5) 0.92279(18) 0.0569(14) Uani 1 1 d . . .
H10H H 0.0445 0.3890 0.9513 0.068 Uiso 1 1 calc R . .
C101 C 0.2633(4) 0.5632(4) 0.97532(13) 0.0335(9) Uani 1 1 d . . .
C102 C 0.2169(5) 0.5938(5) 1.00647(16) 0.0507(13) Uani 1 1 d . . .
H10E H 0.1712 0.6317 1.0012 0.061 Uiso 1 1 calc R . .
C103 C 0.2376(6) 0.5685(6) 1.04552(17) 0.0653(16) Uani 1 1 d . . .
H10B H 0.2059 0.5897 1.0667 0.078 Uiso 1 1 calc R . .
C104 C 0.3028(6) 0.5136(5) 1.05380(16) 0.0626(16) Uani 1 1 d . . .
H10A H 0.3154 0.4957 1.0805 0.075 Uiso 1 1 calc R . .
C105 C 0.3496(6) 0.4847(5) 1.02334(17) 0.0593(15) Uani 1 1 d . . .
H10D H 0.3963 0.4479 1.0290 0.071 Uiso 1 1 calc R . .
C106 C 0.3297(5) 0.5087(4) 0.98441(15) 0.0466(12) Uani 1 1 d . . .
H10G H 0.3622 0.4873 0.9635 0.056 Uiso 1 1 calc R . .
C107 C 0.1793(4) 0.6861(4) 0.92535(14) 0.0397(10) Uani 1 1 d . . .
C108 C 0.0589(5) 0.6484(5) 0.9257(2) 0.076(2) Uani 1 1 d . . .
H10F H 0.0027 0.5671 0.9221 0.091 Uiso 1 1 calc R . .
C109 C 0.0191(7) 0.7280(7) 0.9313(3) 0.100(3) Uani 1 1 d . . .
H10C H -0.0640 0.7008 0.9315 0.121 Uiso 1 1 calc R . .
C110 C 0.0986(7) 0.8446(6) 0.9367(2) 0.079(2) Uani 1 1 d . . .
H11A H 0.0709 0.8988 0.9404 0.094 Uiso 1 1 calc R . .
C111 C 0.2175(6) 0.8839(5) 0.93667(18) 0.0631(16) Uani 1 1 d . . .
H11C H 0.2733 0.9654 0.9408 0.076 Uiso 1 1 calc R . .
C112 C 0.2569(5) 0.8041(4) 0.93061(15) 0.0465(11) Uani 1 1 d . . .
H11B H 0.3400 0.8322 0.9301 0.056 Uiso 1 1 calc R . .

loop_
_atom_site_aniso_label
_atom_site_aniso_U_11
_atom_site_aniso_U_22
_atom_site_aniso_U_33
_atom_site_aniso_U_23
_atom_site_aniso_U_13
_atom_site_aniso_U_12
Br1 0.0529(3) 0.0647(4) 0.0365(2) 0.0003(2) 0.0071(2) 0.0367(3)
Br2 0.0600(3) 0.0360(3) 0.0395(2) 0.00480(19) 0.0118(2) 0.0296(2)
Cu1 0.0352(3) 0.0315(3) 0.0234(2) 0.0023(2) 0.00232(19) 0.0147(2)
Cu2 0.0423(3) 0.0308(3) 0.0468(3) 0.0069(2) 0.0090(2) 0.0223(3)
Cu3 0.0406(3) 0.0311(3) 0.0297(3) 0.0017(2) 0.0091(2) 0.0182(2)
S1 0.0569(7) 0.0366(6) 0.0217(5) 0.0028(4) 0.0016(4) 0.0300(6)
S2 0.0599(7) 0.0465(7) 0.0246(5) 0.0049(4) 0.0092(5) 0.0379(6)
S3 0.0861(10) 0.0791(10) 0.0430(7) 0.0098(7) 0.0101(7) 0.0696(9)
P1 0.0314(5) 0.0305(6) 0.0223(5) 0.0021(4) 0.0021(4) 0.0125(5)
P2 0.0322(5) 0.0276(6) 0.0286(5) 0.0012(4) 0.0008(4) 0.0115(5)
P3 0.0420(6) 0.0365(7) 0.0461(7) 0.0072(5) 0.0121(5) 0.0230(6)
P4 0.0359(6) 0.0294(6) 0.0369(6) 0.0023(5) 0.0022(5) 0.0196(5)
P5 0.0385(6) 0.0279(6) 0.0317(5) 0.0040(4) 0.0082(4) 0.0170(5)
P6 0.0356(6) 0.0308(6) 0.0331(5) 0.0044(4) 0.0078(4) 0.0165(5)
N1 0.0419(19) 0.0288(18) 0.0230(16) 0.0039(13) 0.0039(14) 0.0219(16)
N2 0.052(2) 0.037(2) 0.0248(17) 0.0067(15) 0.0053(16) 0.0311(19)
N3 0.046(2) 0.037(2) 0.0244(17) 0.0014(15) 0.0057(15) 0.0285(18)
C1 0.036(2) 0.026(2) 0.0241(18) 0.0014(15) 0.0026(16) 0.0167(18)
C2 0.049(3) 0.035(2) 0.029(2) 0.0027(17) 0.0026(18) 0.028(2)
C3 0.040(2) 0.023(2) 0.0226(18) 0.0008(15) 0.0006(16) 0.0153(18)
C4 0.034(2) 0.032(2) 0.031(2) 0.0076(17) 0.0070(17) 0.0138(19)
C5 0.071(4) 0.052(3) 0.040(3) -0.001(2) 0.003(2) 0.039(3)
C6 0.085(4) 0.067(4) 0.076(4) 0.005(3) 0.016(4) 0.056(4)
C7 0.045(3) 0.061(4) 0.096(5) 0.018(4) 0.007(3) 0.031(3)
C8 0.052(3) 0.066(4) 0.065(4) 0.002(3) -0.018(3) 0.031(3)
C9 0.050(3) 0.059(3) 0.037(3) -0.005(2) -0.005(2) 0.029(3)
C10 0.038(2) 0.035(2) 0.027(2) 0.0038(17) 0.0048(17) 0.020(2)
C11 0.052(3) 0.046(3) 0.055(3) -0.004(2) 0.019(2) 0.014(3)
C12 0.068(4) 0.069(4) 0.059(4) -0.004(3) 0.032(3) 0.028(3)
C13 0.068(4) 0.064(4) 0.041(3) -0.010(3) 0.005(3) 0.039(3)
C14 0.062(3) 0.045(3) 0.057(3) -0.015(3) 0.014(3) 0.008(3)
C15 0.054(3) 0.049(3) 0.046(3) -0.007(2) 0.019(2) 0.011(3)
C16 0.031(2) 0.035(2) 0.038(2) 0.0023(19) 0.0038(18) 0.0143(19)
C17 0.038(3) 0.044(3) 0.056(3) 0.006(2) -0.005(2) 0.010(2)
C18 0.043(3) 0.062(4) 0.082(5) 0.002(3) -0.011(3) 0.005(3)
C19 0.044(3) 0.049(4) 0.107(6) 0.020(4) 0.009(3) 0.006(3)
C20 0.055(3) 0.046(3) 0.077(4) 0.026(3) 0.017(3) 0.017(3)
C21 0.044(3) 0.042(3) 0.051(3) 0.015(2) 0.005(2) 0.016(2)
C22 0.036(2) 0.042(3) 0.030(2) -0.0014(19) -0.0010(17) 0.016(2)
C23 0.042(3) 0.053(3) 0.051(3) 0.010(2) 0.007(2) 0.018(2)
C24 0.037(3) 0.078(5) 0.067(4) -0.004(3) 0.007(3) 0.012(3)
C25 0.048(3) 0.102(6) 0.074(4) 0.012(4) 0.005(3) 0.045(4)
C26 0.066(4) 0.085(5) 0.079(4) 0.023(4) 0.008(3) 0.052(4)
C27 0.045(3) 0.055(3) 0.049(3) 0.013(2) 0.007(2) 0.028(3)
C28 0.040(2) 0.032(2) 0.035(2) 0.0021(18) -0.0004(18) 0.015(2)
C29 0.057(4) 0.051(4) 0.107(5) -0.037(4) 0.018(4) 0.011(3)
C30 0.084(5) 0.063(5) 0.113(6) -0.031(4) 0.021(4) 0.033(4)
C31 0.090(5) 0.048(4) 0.056(3) -0.012(3) -0.008(3) 0.042(4)
C32 0.072(4) 0.043(3) 0.065(4) -0.017(3) -0.015(3) 0.016(3)
C33 0.052(3) 0.048(3) 0.063(4) -0.015(3) -0.002(3) 0.015(3)
C34 0.037(2) 0.033(2) 0.033(2) 0.0029(18) -0.0030(18) 0.008(2)
C35 0.082(4) 0.060(4) 0.049(3) 0.009(3) -0.004(3) 0.040(3)
C36 0.116(6) 0.079(5) 0.076(5) 0.030(4) -0.016(4) 0.052(5)
C37 0.095(5) 0.065(4) 0.040(3) 0.019(3) -0.008(3) 0.011(4)
C38 0.071(4) 0.060(4) 0.036(3) 0.006(3) 0.004(3) 0.007(3)
C39 0.053(3) 0.046(3) 0.034(2) 0.006(2) 0.008(2) 0.013(2)
C40 0.049(3) 0.052(3) 0.045(3) -0.001(2) 0.005(2) 0.032(3)
C41 0.055(3) 0.065(4) 0.050(3) 0.010(3) 0.008(2) 0.033(3)
C42 0.093(5) 0.090(5) 0.046(3) 0.018(3) 0.015(3) 0.055(4)
C43 0.099(6) 0.139(8) 0.060(4) 0.011(5) -0.003(4) 0.083(6)
C44 0.060(4) 0.114(7) 0.099(6) 0.009(5) -0.012(4) 0.046(5)
C45 0.056(4) 0.083(5) 0.077(4) 0.013(4) 0.007(3) 0.036(4)
C46 0.043(2) 0.040(3) 0.041(2) 0.006(2) 0.014(2) 0.020(2)
C47 0.072(4) 0.067(4) 0.045(3) 0.012(3) 0.009(3) 0.040(3)
C48 0.085(5) 0.091(5) 0.039(3) 0.006(3) 0.010(3) 0.037(4)
C49 0.088(5) 0.063(4) 0.055(4) -0.007(3) 0.030(3) 0.029(4)
C50 0.086(4) 0.054(4) 0.072(4) 0.013(3) 0.037(4) 0.043(3)
C51 0.062(3) 0.056(3) 0.049(3) 0.010(2) 0.016(2) 0.038(3)
C52 0.052(3) 0.039(3) 0.065(3) 0.010(2) 0.024(3) 0.026(2)
C53 0.122(6) 0.050(4) 0.086(5) 0.013(4) 0.058(5) 0.031(4)
C54 0.160(9) 0.058(5) 0.142(8) 0.027(5) 0.106(7) 0.031(5)
C55 0.112(6) 0.048(4) 0.143(8) 0.016(5) 0.075(6) 0.018(4)
C56 0.121(7) 0.043(4) 0.113(7) -0.003(4) 0.051(5) 0.013(4)
C57 0.101(5) 0.042(4) 0.079(5) 0.003(3) 0.043(4) 0.017(4)
C58 0.041(2) 0.026(2) 0.041(2) 0.0025(18) 0.0055(19) 0.015(2)
C59 0.050(3) 0.044(3) 0.044(3) -0.002(2) 0.003(2) 0.019(2)
C60 0.066(4) 0.045(3) 0.052(3) -0.010(3) -0.005(3) 0.014(3)
C61 0.093(5) 0.039(3) 0.056(3) -0.003(3) 0.017(3) 0.034(3)
C62 0.070(4) 0.044(3) 0.062(3) 0.004(3) 0.022(3) 0.034(3)
C63 0.049(3) 0.043(3) 0.054(3) 0.003(2) 0.011(2) 0.026(2)
C64 0.035(2) 0.041(3) 0.047(3) 0.013(2) 0.004(2) 0.020(2)
C65 0.072(4) 0.050(3) 0.044(3) 0.010(2) 0.000(3) 0.020(3)
C66 0.082(5) 0.087(5) 0.049(4) 0.019(3) -0.004(3) 0.023(4)
C67 0.086(5) 0.108(7) 0.078(5) 0.059(5) 0.022(4) 0.051(5)
C68 0.099(5) 0.077(5) 0.110(6) 0.060(5) 0.050(5) 0.061(4)
C69 0.078(4) 0.048(3) 0.070(4) 0.023(3) 0.022(3) 0.039(3)
C70 0.054(2) 0.100(3) 0.085(3) 0.010(2) 0.0062(17) 0.056(3)
C71 0.054(2) 0.100(3) 0.085(3) 0.010(2) 0.0062(17) 0.056(3)
C72 0.054(2) 0.100(3) 0.085(3) 0.010(2) 0.0062(17) 0.056(3)
C73 0.054(2) 0.100(3) 0.085(3) 0.010(2) 0.0062(17) 0.056(3)
C74 0.054(2) 0.100(3) 0.085(3) 0.010(2) 0.0062(17) 0.056(3)
C75 0.054(2) 0.100(3) 0.085(3) 0.010(2) 0.0062(17) 0.056(3)
C70A 0.054(2) 0.100(3) 0.085(3) 0.010(2) 0.0062(17) 0.056(3)
C71A 0.054(2) 0.100(3) 0.085(3) 0.010(2) 0.0062(17) 0.056(3)
C72A 0.054(2) 0.100(3) 0.085(3) 0.010(2) 0.0062(17) 0.056(3)
C73A 0.054(2) 0.100(3) 0.085(3) 0.010(2) 0.0062(17) 0.056(3)
C74A 0.054(2) 0.100(3) 0.085(3) 0.010(2) 0.0062(17) 0.056(3)
C75A 0.054(2) 0.100(3) 0.085(3) 0.010(2) 0.0062(17) 0.056(3)
C76 0.041(2) 0.038(3) 0.036(2) 0.0048(19) 0.0114(19) 0.019(2)
C77 0.061(3) 0.042(3) 0.080(4) 0.013(3) 0.034(3) 0.023(3)
C78 0.062(4) 0.057(4) 0.112(6) 0.026(4) 0.045(4) 0.027(3)
C79 0.074(4) 0.080(5) 0.102(5) 0.030(4) 0.055(4) 0.046(4)
C80 0.064(4) 0.065(4) 0.077(4) 0.002(3) 0.025(3) 0.040(3)
C81 0.043(3) 0.046(3) 0.051(3) 0.002(2) 0.009(2) 0.023(2)
C82 0.047(3) 0.033(2) 0.035(2) 0.0016(18) 0.0045(19) 0.024(2)
C83 0.055(3) 0.043(3) 0.042(3) 0.004(2) 0.005(2) 0.030(2)
C84 0.089(4) 0.062(4) 0.040(3) 0.004(3) 0.011(3) 0.048(4)
C85 0.101(5) 0.090(5) 0.040(3) -0.007(3) -0.010(3) 0.068(4)
C86 0.061(4) 0.096(5) 0.059(4) 0.001(3) -0.010(3) 0.046(4)
C87 0.057(3) 0.069(4) 0.050(3) 0.005(3) 0.003(3) 0.036(3)
C88 0.037(2) 0.026(2) 0.042(2) 0.0053(18) 0.0070(18) 0.0142(19)
C89 0.098(5) 0.048(3) 0.042(3) 0.002(2) 0.005(3) 0.044(3)
C90 0.138(7) 0.063(4) 0.058(4) 0.001(3) 0.013(4) 0.070(5)
C91 0.079(4) 0.045(3) 0.086(4) 0.014(3) 0.019(3) 0.042(3)
C92 0.061(3) 0.042(3) 0.068(4) 0.020(3) 0.008(3) 0.027(3)
C94 0.065(3) 0.038(3) 0.046(3) 0.005(2) 0.005(2) 0.025(3)
C95 0.037(2) 0.035(3) 0.045(3) 0.000(2) 0.003(2) 0.017(2)
C96 0.049(3) 0.054(4) 0.053(3) -0.003(3) 0.000(2) 0.017(3)
C97 0.061(4) 0.069(4) 0.060(4) -0.015(3) -0.014(3) 0.025(3)
C98 0.061(4) 0.037(3) 0.094(5) -0.001(3) -0.023(4) 0.016(3)
C99 0.066(4) 0.035(3) 0.096(5) 0.018(3) 0.003(4) 0.009(3)
C100 0.058(3) 0.038(3) 0.060(3) 0.007(2) 0.007(3) 0.012(3)
C101 0.039(2) 0.028(2) 0.032(2) 0.0048(17) 0.0075(17) 0.0154(19)
C102 0.065(3) 0.056(3) 0.049(3) 0.015(2) 0.020(2) 0.040(3)
C103 0.090(4) 0.068(4) 0.043(3) 0.009(3) 0.029(3) 0.039(4)
C104 0.097(5) 0.044(3) 0.039(3) 0.012(2) 0.006(3) 0.029(3)
C105 0.085(4) 0.048(3) 0.055(3) 0.011(3) 0.004(3) 0.042(3)
C106 0.066(3) 0.042(3) 0.043(3) 0.009(2) 0.012(2) 0.033(3)
C107 0.045(3) 0.035(3) 0.042(2) 0.007(2) 0.005(2) 0.023(2)
C108 0.047(3) 0.042(3) 0.140(7) 0.009(4) 0.012(4) 0.024(3)
C109 0.063(4) 0.070(5) 0.187(9) 0.011(5) 0.017(5) 0.048(4)
C110 0.087(5) 0.063(4) 0.112(6) 0.018(4) 0.013(4) 0.058(4)
C111 0.089(5) 0.036(3) 0.068(4) 0.007(3) 0.005(3) 0.036(3)
C112 0.053(3) 0.041(3) 0.049(3) 0.008(2) 0.007(2) 0.025(2)

loop_
_atom_type_symbol
_atom_type_description
_atom_type_scat_dispersion_real
_atom_type_scat_dispersion_imag
_atom_type_scat_source
C C 0.0033 0.0016 'International Tables Vol C Tables 4.2.6.8 and 6.1.1.4'
H H 0.0000 0.0000 'International Tables Vol C Tables 4.2.6.8 and 6.1.1.4'
N N 0.0061 0.0033 'International Tables Vol C Tables 4.2.6.8 and 6.1.1.4'
P P 0.1023 0.0942 'International Tables Vol C Tables 4.2.6.8 and 6.1.1.4'
S S 0.1246 0.1234 'International Tables Vol C Tables 4.2.6.8 and 6.1.1.4'
Cu Cu 0.3201 1.2651 'International Tables Vol C Tables 4.2.6.8 and 6.1.1.4'
Br Br -0.2901 2.4595 'International Tables Vol C Tables 4.2.6.8 and 6.1.1.4'

loop_
_geom_angle_atom_site_label_1
_geom_angle_atom_site_label_2
_geom_angle_atom_site_label_3
_geom_angle
P1 Cu1 P2 121.19(4)
P1 Cu1 S1 110.68(4)
P2 Cu1 S1 104.41(4)
P1 Cu1 Br1 107.92(4)
P2 Cu1 Br1 107.06(4)
S1 Cu1 Br1 104.32(3)
N1 Cu2 P3 117.36(11)
N1 Cu2 P4 115.61(11)
P3 Cu2 P4 124.61(5)
N1 Cu2 S1 62.93(9)
P3 Cu2 S1 117.41(5)
P4 Cu2 S1 99.97(4)
P6 Cu3 P5 124.28(5)
P6 Cu3 S2 102.66(5)
P5 Cu3 S2 104.54(5)
P6 Cu3 Br2 103.99(4)
P5 Cu3 Br2 111.36(4)
S2 Cu3 Br2 109.13(3)
C3 S1 Cu1 109.84(14)
C3 S1 Cu2 72.03(14)
Cu1 S1 Cu2 171.87(6)
C1 S2 Cu3 114.30(14)
C10 P1 C4 102.47(19)
C10 P1 C16 105.0(2)
C4 P1 C16 100.1(2)
C10 P1 Cu1 113.18(14)
C4 P1 Cu1 117.46(14)
C16 P1 Cu1 116.68(15)
C34 P2 C22 101.8(2)
C34 P2 C28 104.0(2)
C22 P2 C28 105.6(2)
C34 P2 Cu1 112.69(15)
C22 P2 Cu1 115.57(16)
C28 P2 Cu1 115.65(16)
C52 P3 C40 103.2(3)
C52 P3 C46 105.5(2)
C40 P3 C46 102.7(2)
C52 P3 Cu2 116.18(17)
C40 P3 Cu2 117.39(17)
C46 P3 Cu2 110.45(16)
C70A P4 C58 103.1(4)
C70A P4 C64 105.8(3)
C58 P4 C64 102.4(2)
C58 P4 C70 102.3(4)
C64 P4 C70 97.4(3)
C70A P4 Cu2 111.7(3)
C58 P4 Cu2 116.34(16)
C64 P4 Cu2 116.08(16)
C70 P4 Cu2 119.2(3)
C76 P5 C88 103.4(2)
C76 P5 C82 101.3(2)
C88 P5 C82 103.3(2)
C76 P5 Cu3 114.81(16)
C88 P5 Cu3 110.29(15)
C82 P5 Cu3 121.68(16)
C101 P6 C107 103.5(2)
C101 P6 C95 101.3(2)
C107 P6 C95 104.3(2)
C101 P6 Cu3 114.79(15)
C107 P6 Cu3 116.60(16)
C95 P6 Cu3 114.47(16)
C3 N1 C1 119.1(3)
C3 N1 Cu2 105.7(2)
C1 N1 Cu2 134.4(3)
C1 N2 C2 124.9(3)
C1 N2 H2N 121(3)
C2 N2 H2N 114(3)
C3 N3 C2 123.6(3)
C3 N3 H3N 117(3)
C2 N3 H3N 119(3)
N1 C1 N2 118.3(3)
N1 C1 S2 120.5(3)
N2 C1 S2 121.2(3)
N2 C2 N3 112.9(3)
N2 C2 S3 123.6(3)
N3 C2 S3 123.5(3)
N1 C3 N3 120.3(3)
N1 C3 S1 117.2(3)
N3 C3 S1 122.5(3)
C9 C4 C5 117.7(4)
C9 C4 P1 124.4(4)
C5 C4 P1 117.9(3)
C4 C5 C6 120.9(5)
C4 C5 H5A 119.6
C6 C5 H5A 119.6
C7 C6 C5 119.8(5)
C7 C6 H6A 120.1
C5 C6 H6A 120.1
C6 C7 C8 120.6(5)
C6 C7 H7A 119.7
C8 C7 H7A 119.7
C7 C8 C9 119.9(5)
C7 C8 H8A 120.0
C9 C8 H8A 120.0
C8 C9 C4 121.0(5)
C8 C9 H9A 119.5
C4 C9 H9A 119.5
C11 C10 C15 118.0(4)
C11 C10 P1 124.5(4)
C15 C10 P1 117.5(3)
C10 C11 C12 121.1(5)
C10 C11 H11D 119.4
C12 C11 H11D 119.4
C13 C12 C11 120.2(5)
C13 C12 H12A 119.9
C11 C12 H12A 119.9
C14 C13 C12 119.6(5)
C14 C13 H13A 120.2
C12 C13 H13A 120.2
C13 C14 C15 120.5(5)
C13 C14 H14A 119.8
C15 C14 H14A 119.8
C10 C15 C14 120.6(5)
C10 C15 H15A 119.7
C14 C15 H15A 119.7
C21 C16 C17 119.0(5)
C21 C16 P1 121.9(4)
C17 C16 P1 119.0(4)
C18 C17 C16 119.3(5)
C18 C17 H17A 120.3
C16 C17 H17A 120.3
C19 C18 C17 121.0(6)
C19 C18 H18A 119.5
C17 C18 H18A 119.5
C20 C19 C18 119.9(6)
C20 C19 H19A 120.0
C18 C19 H19A 120.0
C19 C20 C21 119.8(6)
C19 C20 H20A 120.1
C21 C20 H20A 120.1
C20 C21 C16 120.8(5)
C20 C21 H21A 119.6
C16 C21 H21A 119.6
C27 C22 C23 118.1(5)
C27 C22 P2 118.4(4)
C23 C22 P2 123.5(4)
C24 C23 C22 119.9(6)
C24 C23 H23A 120.1
C22 C23 H23A 120.1
C25 C24 C23 121.2(6)
C25 C24 H24A 119.4
C23 C24 H24A 119.4
C26 C25 C24 119.5(6)
C26 C25 H25A 120.2
C24 C25 H25A 120.2
C25 C26 C27 120.2(6)
C25 C26 H26A 119.9
C27 C26 H26A 119.9
C22 C27 C26 121.2(5)
C22 C27 H27A 119.4
C26 C27 H27A 119.4
C29 C28 C33 117.4(5)
C29 C28 P2 117.8(4)
C33 C28 P2 124.8(4)
C28 C29 C30 121.2(6)
C28 C29 H29A 119.4
C30 C29 H29A 119.4
C31 C30 C29 120.8(7)
C31 C30 H30A 119.6
C29 C30 H30A 119.6
C30 C31 C32 119.2(6)
C30 C31 H31A 120.4
C32 C31 H31A 120.4
C31 C32 C33 120.8(6)
C31 C32 H32A 119.6
C33 C32 H32A 119.6
C28 C33 C32 120.6(6)
C28 C33 H33A 119.7
C32 C33 H33A 119.7
C35 C34 C39 117.9(5)
C35 C34 P2 123.1(4)
C39 C34 P2 118.6(4)
C34 C35 C36 119.3(6)
C34 C35 H35A 120.4
C36 C35 H35A 120.4
C37 C36 C35 121.7(7)
C37 C36 H36A 119.2
C35 C36 H36A 119.2
C38 C37 C36 119.7(6)
C38 C37 H37A 120.2
C36 C37 H37A 120.2
C37 C38 C39 120.4(6)
C37 C38 H38A 119.8
C39 C38 H38A 119.8
C34 C39 C38 121.0(6)
C34 C39 H39A 119.5
C38 C39 H39A 119.5
C45 C40 C41 118.4(5)
C45 C40 P3 123.4(5)
C41 C40 P3 118.0(4)
C42 C41 C40 120.6(6)
C42 C41 H41A 119.7
C40 C41 H41A 119.7
C41 C42 C43 120.0(7)
C41 C42 H42A 120.0
C43 C42 H42A 120.0
C44 C43 C42 120.0(7)
C44 C43 H43A 120.0
C42 C43 H43A 120.0
C43 C44 C45 120.3(7)
C43 C44 H44A 119.9
C45 C44 H44A 119.9
C44 C45 C40 120.8(7)
C44 C45 H45A 119.6
C40 C45 H45A 119.6
C51 C46 C47 118.8(5)
C51 C46 P3 122.2(4)
C47 C46 P3 118.9(4)
C48 C47 C46 120.1(6)
C48 C47 H47A 120.0
C46 C47 H47A 120.0
C49 C48 C47 120.7(6)
C49 C48 H48A 119.7
C47 C48 H48A 119.7
C50 C49 C48 119.4(6)
C50 C49 H49A 120.3
C48 C49 H49A 120.3
C49 C50 C51 121.1(6)
C49 C50 H50A 119.5
C51 C50 H50A 119.5
C50 C51 C46 119.9(5)
C50 C51 H51A 120.0
C46 C51 H51A 120.0
C57 C52 C53 118.9(6)
C57 C52 P3 117.9(4)
C53 C52 P3 123.1(5)
C52 C53 C54 119.3(7)
C52 C53 H53A 120.3
C54 C53 H53A 120.3
C55 C54 C53 120.3(8)
C55 C54 H54A 119.8
C53 C54 H54A 119.8
C56 C55 C54 119.8(7)
C56 C55 H55A 120.1
C54 C55 H55A 120.1
C55 C56 C57 121.0(7)
C55 C56 H56A 119.5
C57 C56 H56A 119.5
C56 C57 C52 120.5(6)
C56 C57 H57A 119.7
C52 C57 H57A 119.7
C59 C58 C63 118.3(4)
C59 C58 P4 123.3(4)
C63 C58 P4 118.4(4)
C58 C59 C60 120.5(5)
C58 C59 H59A 119.7
C60 C59 H59A 119.7
C61 C60 C59 120.0(5)
C61 C60 H60A 120.0
C59 C60 H60A 120.0
C62 C61 C60 119.6(5)
C62 C61 H61A 120.2
C60 C61 H61A 120.2
C61 C62 C63 120.5(5)
C61 C62 H62A 119.7
C63 C62 H62A 119.7
C62 C63 C58 121.0(5)
C62 C63 H63A 119.5
C58 C63 H63A 119.5
C65 C64 C69 118.7(5)
C65 C64 P4 117.6(4)
C69 C64 P4 123.8(4)
C64 C65 C66 120.9(6)
C64 C65 H65A 119.6
C66 C65 H65A 119.6
C67 C66 C65 119.2(7)
C67 C66 H66A 120.4
C65 C66 H66A 120.4
C68 C67 C66 120.9(6)
C68 C67 H67A 119.5
C66 C67 H67A 119.5
C67 C68 C69 120.0(6)
C67 C68 H68A 120.0
C69 C68 H68A 120.0
C68 C69 C64 120.4(6)
C68 C69 H69A 119.8
C64 C69 H69A 119.8
C71 C70 C75 120.0
C71 C70 P4 121.1(5)
C75 C70 P4 118.9(5)
C72 C71 C70 120.0
C72 C71 H71A 120.0
C70 C71 H71A 120.0
C73 C72 C71 120.0
C73 C72 H72A 120.0
C71 C72 H72A 120.0
C72 C73 C74 120.0
C72 C73 H73A 120.0
C74 C73 H73A 120.0
C75 C74 C73 120.0
C75 C74 H74A 120.0
C73 C74 H74A 120.0
C74 C75 C70 120.0
C74 C75 H75A 120.0
C70 C75 H75A 120.0
C71A C70A C75A 120.0
C71A C70A P4 126.3(5)
C75A C70A P4 113.3(5)
C72A C71A C70A 120.0
C72A C71A H71B 120.0
C70A C71A H71B 120.0
C71A C72A C73A 120.0
C71A C72A H72B 120.0
C73A C72A H72B 120.0
C74A C73A C72A 120.0
C74A C73A H73B 120.0
C72A C73A H73B 120.0
C73A C74A C75A 120.0
C73A C74A H74B 120.0
C75A C74A H74B 120.0
C74A C75A C70A 120.0
C74A C75A H75B 120.0
C70A C75A H75B 120.0
C81 C76 C77 119.0(4)
C81 C76 P5 118.5(4)
C77 C76 P5 122.2(4)
C78 C77 C76 120.2(5)
C78 C77 H7B 119.9
C76 C77 H7B 119.9
C79 C78 C77 120.1(6)
C79 C78 H8B 120.0
C77 C78 H8B 120.0
C80 C79 C78 119.9(6)
C80 C79 H9B 120.0
C78 C79 H9B 120.0
C79 C80 C81 120.9(5)
C79 C80 H80A 119.6
C81 C80 H80A 119.6
C76 C81 C80 119.9(5)
C76 C81 H81A 120.0
C80 C81 H81A 120.0
C83 C82 C87 117.6(4)
C83 C82 P5 119.1(4)
C87 C82 P5 123.2(4)
C82 C83 C84 121.0(5)
C82 C83 H83A 119.5
C84 C83 H83A 119.5
C85 C84 C83 119.9(6)
C85 C84 H84A 120.1
C83 C84 H84A 120.1
C86 C85 C84 120.0(5)
C86 C85 H85A 120.0
C84 C85 H85A 120.0
C85 C86 C87 120.8(6)
C85 C86 H86A 119.6
C87 C86 H86A 119.6
C86 C87 C82 120.7(6)
C86 C87 H87A 119.7
C82 C87 H87A 119.7
C89 C88 C94 117.8(4)
C89 C88 P5 123.6(4)
C94 C88 P5 118.3(4)
C88 C89 C90 121.1(5)
C88 C89 H89A 119.5
C90 C89 H89A 119.5
C91 C90 C89 120.3(6)
C91 C90 H90A 119.9
C89 C90 H90A 119.9
C92 C91 C90 119.9(5)
C92 C91 H91A 120.0
C90 C91 H91A 120.0
C91 C92 C94 119.9(5)
C91 C92 H92A 120.0
C94 C92 H92A 120.0
C88 C94 C92 120.9(5)
C88 C94 H94A 119.5
C92 C94 H94A 119.5
C96 C95 C100 118.6(5)
C96 C95 P6 118.8(4)
C100 C95 P6 122.6(4)
C95 C96 C97 120.8(6)
C95 C96 H96A 119.6
C97 C96 H96A 119.6
C98 C97 C96 120.0(6)
C98 C97 H97A 120.0
C96 C97 H97A 120.0
C97 C98 C99 120.4(6)
C97 C98 H98A 119.8
C99 C98 H98A 119.8
C100 C99 C98 119.9(6)
C100 C99 H99A 120.0
C98 C99 H99A 120.0
C99 C100 C95 120.3(6)
C99 C100 H10H 119.9
C95 C100 H10H 119.9
C106 C101 C102 118.2(4)
C106 C101 P6 117.1(3)
C102 C101 P6 124.7(4)
C101 C102 C103 119.7(5)
C101 C102 H10E 120.1
C103 C102 H10E 120.1
C104 C103 C102 121.1(5)
C104 C103 H10B 119.5
C102 C103 H10B 119.5
C105 C104 C103 119.3(5)
C105 C104 H10A 120.4
C103 C104 H10A 120.4
C104 C105 C106 120.5(5)
C104 C105 H10D 119.8
C106 C105 H10D 119.8
C101 C106 C105 121.2(5)
C101 C106 H10G 119.4
C105 C106 H10G 119.4
C112 C107 C108 117.5(5)
C112 C107 P6 118.2(4)
C108 C107 P6 124.0(4)
C107 C108 C109 120.8(6)
C107 C108 H10F 119.6
C109 C108 H10F 119.6
C110 C109 C108 120.2(6)
C110 C109 H10C 119.9
C108 C109 H10C 119.9
C111 C110 C109 120.2(6)
C111 C110 H11A 119.9
C109 C110 H11A 119.9
C110 C111 C112 119.5(6)
C110 C111 H11C 120.3
C112 C111 H11C 120.3
C107 C112 C111 121.8(5)
C107 C112 H11B 119.1
C111 C112 H11B 119.1

loop_
_geom_bond_atom_site_label_1
_geom_bond_atom_site_label_2
_geom_bond_distance
Br1 Cu1 2.4781(7)
Br2 Cu3 2.4769(7)
Cu1 P1 2.2696(11)
Cu1 P2 2.2926(12)
Cu1 S1 2.3946(11)
Cu2 N1 2.080(3)
Cu2 P3 2.2340(13)
Cu2 P4 2.2762(13)
Cu2 S1 2.7694(12)
Cu3 P6 2.2858(12)
Cu3 P5 2.2966(13)
Cu3 S2 2.4226(12)
S1 C3 1.693(4)
S2 C1 1.672(4)
S3 C2 1.631(4)
P1 C10 1.824(4)
P1 C4 1.831(4)
P1 C16 1.833(5)
P2 C34 1.814(5)
P2 C22 1.827(5)
P2 C28 1.837(5)
P3 C52 1.819(5)
P3 C40 1.824(5)
P3 C46 1.827(5)
P4 C70A 1.785(5)
P4 C58 1.820(4)
P4 C64 1.831(5)
P4 C70 1.862(5)
P5 C76 1.826(4)
P5 C88 1.827(4)
P5 C82 1.831(5)
P6 C101 1.822(4)
P6 C107 1.823(5)
P6 C95 1.832(5)
N1 C3 1.344(5)
N1 C1 1.355(5)
N2 C1 1.363(5)
N2 C2 1.370(5)
N2 H2N 0.849(19)
N3 C3 1.353(5)
N3 C2 1.373(5)
N3 H3N 0.853(19)
C4 C9 1.381(6)
C4 C5 1.382(6)
C5 C6 1.383(7)
C5 H5A 0.9500
C6 C7 1.356(9)
C6 H6A 0.9500
C7 C8 1.356(9)
C7 H7A 0.9500
C8 C9 1.377(7)
C8 H8A 0.9500
C9 H9A 0.9500
C10 C11 1.367(6)
C10 C15 1.375(7)
C11 C12 1.387(7)
C11 H11D 0.9500
C12 C13 1.360(8)
C12 H12A 0.9500
C13 C14 1.350(8)
C13 H13A 0.9500
C14 C15 1.394(7)
C14 H14A 0.9500
C15 H15A 0.9500
C16 C21 1.383(6)
C16 C17 1.387(6)
C17 C18 1.382(8)
C17 H17A 0.9500
C18 C19 1.371(9)
C18 H18A 0.9500
C19 C20 1.364(9)
C19 H19A 0.9500
C20 C21 1.382(7)
C20 H20A 0.9500
C21 H21A 0.9500
C22 C27 1.373(7)
C22 C23 1.386(7)
C23 C24 1.382(8)
C23 H23A 0.9500
C24 C25 1.360(9)
C24 H24A 0.9500
C25 C26 1.357(9)
C25 H25A 0.9500
C26 C27 1.383(7)
C26 H26A 0.9500
C27 H27A 0.9500
C28 C29 1.352(7)
C28 C33 1.365(7)
C29 C30 1.391(8)
C29 H29A 0.9500
C30 C31 1.333(9)
C30 H30A 0.9500
C31 C32 1.335(9)
C31 H31A 0.9500
C32 C33 1.396(8)
C32 H32A 0.9500
C33 H33A 0.9500
C34 C35 1.379(7)
C34 C39 1.391(7)
C35 C36 1.405(9)
C35 H35A 0.9500
C36 C37 1.349(11)
C36 H36A 0.9500
C37 C38 1.347(10)
C37 H37A 0.9500
C38 C39 1.391(7)
C38 H38A 0.9500
C39 H39A 0.9500
C40 C45 1.386(8)
C40 C41 1.389(8)
C41 C42 1.375(8)
C41 H41A 0.9500
C42 C43 1.378(10)
C42 H42A 0.9500
C43 C44 1.365(11)
C43 H43A 0.9500
C44 C45 1.375(9)
C44 H44A 0.9500
C45 H45A 0.9500
C46 C51 1.381(7)
C46 C47 1.389(7)
C47 C48 1.372(8)
C47 H47A 0.9500
C48 C49 1.371(9)
C48 H48A 0.9500
C49 C50 1.360(9)
C49 H49A 0.9500
C50 C51 1.378(7)
C50 H50A 0.9500
C51 H51A 0.9500
C52 C57 1.375(8)
C52 C53 1.376(8)
C53 C54 1.395(10)
C53 H53A 0.9500
C54 C55 1.370(11)
C54 H54A 0.9500
C55 C56 1.338(10)
C55 H55A 0.9500
C56 C57 1.373(9)
C56 H56A 0.9500
C57 H57A 0.9500
C58 C59 1.370(7)
C58 C63 1.392(6)
C59 C60 1.388(7)
C59 H59A 0.9500
C60 C61 1.382(8)
C60 H60A 0.9500
C61 C62 1.353(8)
C61 H61A 0.9500
C62 C63 1.371(7)
C62 H62A 0.9500
C63 H63A 0.9500
C64 C65 1.383(7)
C64 C69 1.389(7)
C65 C66 1.386(8)
C65 H65A 0.9500
C66 C67 1.373(10)
C66 H66A 0.9500
C67 C68 1.366(11)
C67 H67A 0.9500
C68 C69 1.382(8)
C68 H68A 0.9500
C69 H69A 0.9500
C70 C71 1.3900
C70 C75 1.3900
C71 C72 1.3900
C71 H71A 0.9500
C72 C73 1.3900
C72 H72A 0.9500
C73 C74 1.3900
C73 H73A 0.9500
C74 C75 1.3900
C74 H74A 0.9500
C75 H75A 0.9500
C70A C71A 1.3900
C70A C75A 1.3900
C71A C72A 1.3900
C71A H71B 0.9500
C72A C73A 1.3900
C72A H72B 0.9500
C73A C74A 1.3900
C73A H73B 0.9500
C74A C75A 1.3900
C74A H74B 0.9500
C75A H75B 0.9500
C76 C81 1.383(6)
C76 C77 1.390(7)
C77 C78 1.386(8)
C77 H7B 0.9500
C78 C79 1.374(9)
C78 H8B 0.9500
C79 C80 1.362(9)
C79 H9B 0.9500
C80 C81 1.384(7)
C80 H80A 0.9500
C81 H81A 0.9500
C82 C83 1.385(7)
C82 C87 1.386(7)
C83 C84 1.390(7)
C83 H83A 0.9500
C84 C85 1.368(9)
C84 H84A 0.9500
C85 C86 1.350(9)
C85 H85A 0.9500
C86 C87 1.386(8)
C86 H86A 0.9500
C87 H87A 0.9500
C88 C89 1.366(7)
C88 C94 1.383(7)
C89 C90 1.381(8)
C89 H89A 0.9500
C90 C91 1.362(9)
C90 H90A 0.9500
C91 C92 1.353(8)
C91 H91A 0.9500
C92 C94 1.386(7)
C92 H92A 0.9500
C94 H94A 0.9500
C95 C96 1.374(7)
C95 C100 1.394(7)
C96 C97 1.391(8)
C96 H96A 0.9500
C97 C98 1.353(9)
C97 H97A 0.9500
C98 C99 1.381(9)
C98 H98A 0.9500
C99 C100 1.379(8)
C99 H99A 0.9500
C100 H10H 0.9500
C101 C106 1.379(6)
C101 C102 1.390(6)
C102 C103 1.393(8)
C102 H10E 0.9500
C103 C104 1.367(8)
C103 H10B 0.9500
C104 C105 1.365(8)
C104 H10A 0.9500
C105 C106 1.381(7)
C105 H10D 0.9500
C106 H10G 0.9500
C107 C112 1.369(7)
C107 C108 1.382(7)
C108 C109 1.387(8)
C108 H10F 0.9500
C109 C110 1.359(10)
C109 H10C 0.9500
C110 C111 1.357(9)
C110 H11A 0.9500
C111 C112 1.389(7)
C111 H11C 0.9500
C112 H11B 0.9500

loop_
_geom_hbond_atom_site_label_D
_geom_hbond_atom_site_label_H
_geom_hbond_atom_site_label_A
_geom_hbond_distance_DH
_geom_hbond_distance_HA
_geom_hbond_distance_DA
_geom_hbond_angle_DHA
N2 H2N Br2 0.849(19) 2.60(2) 3.424(4) 164(4)
N3 H3N Br1 0.853(19) 2.37(2) 3.223(3) 175(4)

loop_
_geom_torsion_atom_site_label_1
_geom_torsion_atom_site_label_2
_geom_torsion_atom_site_label_3
_geom_torsion_atom_site_label_4
_geom_torsion
P1 Cu1 S1 C3 -159.81(16)
P2 Cu1 S1 C3 68.25(17)
Br1 Cu1 S1 C3 -43.98(17)
N1 Cu2 S1 C3 -8.02(19)
P3 Cu2 S1 C3 -116.46(16)
P4 Cu2 S1 C3 105.75(16)
P6 Cu3 S2 C1 -142.46(17)
P5 Cu3 S2 C1 86.65(17)
Br2 Cu3 S2 C1 -32.57(17)
P2 Cu1 P1 C10 -54.73(16)
S1 Cu1 P1 C10 -177.38(15)
Br1 Cu1 P1 C10 69.06(16)
P2 Cu1 P1 C4 64.43(17)
S1 Cu1 P1 C4 -58.21(17)
Br1 Cu1 P1 C4 -171.78(16)
P2 Cu1 P1 C16 -176.75(16)
S1 Cu1 P1 C16 60.61(17)
Br1 Cu1 P1 C16 -52.96(17)
P1 Cu1 P2 C34 -175.95(18)
S1 Cu1 P2 C34 -50.38(18)
Br1 Cu1 P2 C34 59.86(18)
P1 Cu1 P2 C22 -59.45(16)
S1 Cu1 P2 C22 66.12(16)
Br1 Cu1 P2 C22 176.36(15)
P1 Cu1 P2 C28 64.65(17)
S1 Cu1 P2 C28 -169.78(16)
Br1 Cu1 P2 C28 -59.54(16)
N1 Cu2 P3 C52 -7.6(2)
P4 Cu2 P3 C52 -169.1(2)
S1 Cu2 P3 C52 64.4(2)
N1 Cu2 P3 C40 -130.3(2)
P4 Cu2 P3 C40 68.2(2)
S1 Cu2 P3 C40 -58.3(2)
N1 Cu2 P3 C46 112.4(2)
P4 Cu2 P3 C46 -49.07(18)
S1 Cu2 P3 C46 -175.56(17)
N1 Cu2 P4 C70A 11.3(4)
P3 Cu2 P4 C70A 173.1(4)
S1 Cu2 P4 C70A -53.3(4)
N1 Cu2 P4 C58 -106.68(19)
P3 Cu2 P4 C58 55.11(18)
S1 Cu2 P4 C58 -171.33(17)
N1 Cu2 P4 C64 132.7(2)
P3 Cu2 P4 C64 -65.53(19)
S1 Cu2 P4 C64 68.04(18)
N1 Cu2 P4 C70 16.6(4)
P3 Cu2 P4 C70 178.4(4)
S1 Cu2 P4 C70 -48.0(4)
P6 Cu3 P5 C76 177.56(17)
S2 Cu3 P5 C76 -65.64(17)
Br2 Cu3 P5 C76 52.06(17)
P6 Cu3 P5 C88 -66.15(17)
S2 Cu3 P5 C88 50.65(16)
Br2 Cu3 P5 C88 168.35(15)
P6 Cu3 P5 C82 54.96(18)
S2 Cu3 P5 C82 171.76(17)
Br2 Cu3 P5 C82 -70.54(17)
P5 Cu3 P6 C101 -49.23(17)
S2 Cu3 P6 C101 -166.91(16)
Br2 Cu3 P6 C101 79.38(16)
P5 Cu3 P6 C107 72.06(18)
S2 Cu3 P6 C107 -45.63(18)
Br2 Cu3 P6 C107 -159.33(17)
P5 Cu3 P6 C95 -165.78(17)
S2 Cu3 P6 C95 76.53(17)
Br2 Cu3 P6 C95 -37.17(17)
P3 Cu2 N1 C3 118.5(3)
P4 Cu2 N1 C3 -78.3(3)
S1 Cu2 N1 C3 10.0(2)
P3 Cu2 N1 C1 -72.5(4)
P4 Cu2 N1 C1 90.6(4)
S1 Cu2 N1 C1 178.9(4)
C3 N1 C1 N2 7.0(6)
Cu2 N1 C1 N2 -160.8(3)
C3 N1 C1 S2 -171.9(3)
Cu2 N1 C1 S2 20.3(6)
C2 N2 C1 N1 1.4(7)
C2 N2 C1 S2 -179.7(4)
Cu3 S2 C1 N1 -175.7(3)
Cu3 S2 C1 N2 5.4(4)
C1 N2 C2 N3 -6.9(6)
C1 N2 C2 S3 174.2(4)
C3 N3 C2 N2 4.6(6)
C3 N3 C2 S3 -176.5(4)
C1 N1 C3 N3 -9.2(6)
Cu2 N1 C3 N3 161.7(3)
C1 N1 C3 S1 172.5(3)
Cu2 N1 C3 S1 -16.5(4)
C2 N3 C3 N1 3.3(7)
C2 N3 C3 S1 -178.6(3)
Cu1 S1 C3 N1 -159.2(3)
Cu2 S1 C3 N1 12.5(3)
Cu1 S1 C3 N3 22.6(4)
Cu2 S1 C3 N3 -165.7(4)
C10 P1 C4 C9 -2.2(5)
C16 P1 C4 C9 105.8(4)
Cu1 P1 C4 C9 -126.9(4)
C10 P1 C4 C5 177.8(4)
C16 P1 C4 C5 -74.2(4)
Cu1 P1 C4 C5 53.1(4)
C9 C4 C5 C6 -0.6(8)
P1 C4 C5 C6 179.3(5)
C4 C5 C6 C7 1.5(10)
C5 C6 C7 C8 -1.9(10)
C6 C7 C8 C9 1.4(10)
C7 C8 C9 C4 -0.6(9)
C5 C4 C9 C8 0.2(8)
P1 C4 C9 C8 -179.8(4)
C4 P1 C10 C11 107.1(4)
C16 P1 C10 C11 2.9(5)
Cu1 P1 C10 C11 -125.4(4)
C4 P1 C10 C15 -73.9(4)
C16 P1 C10 C15 -178.1(4)
Cu1 P1 C10 C15 53.6(4)
C15 C10 C11 C12 1.4(8)
P1 C10 C11 C12 -179.6(5)
C10 C11 C12 C13 -0.1(10)
C11 C12 C13 C14 -1.0(10)
C12 C13 C14 C15 0.7(10)
C11 C10 C15 C14 -1.7(8)
P1 C10 C15 C14 179.3(5)
C13 C14 C15 C10 0.6(10)
C10 P1 C16 C21 60.1(4)
C4 P1 C16 C21 -45.9(4)
Cu1 P1 C16 C21 -173.7(4)
C10 P1 C16 C17 -122.7(4)
C4 P1 C16 C17 131.4(4)
Cu1 P1 C16 C17 3.5(5)
C21 C16 C17 C18 0.1(8)
P1 C16 C17 C18 -177.3(5)
C16 C17 C18 C19 -0.3(10)
C17 C18 C19 C20 -0.8(11)
C18 C19 C20 C21 2.1(11)
C19 C20 C21 C16 -2.3(9)
C17 C16 C21 C20 1.2(8)
P1 C16 C21 C20 178.5(4)
C34 P2 C22 C27 134.6(4)
C28 P2 C22 C27 -117.1(4)
Cu1 P2 C22 C27 12.1(4)
C34 P2 C22 C23 -42.8(5)
C28 P2 C22 C23 65.6(4)
Cu1 P2 C22 C23 -165.2(4)
C27 C22 C23 C24 1.2(8)
P2 C22 C23 C24 178.6(4)
C22 C23 C24 C25 -0.3(9)
C23 C24 C25 C26 -1.0(10)
C24 C25 C26 C27 1.4(10)
C23 C22 C27 C26 -0.9(8)
P2 C22 C27 C26 -178.4(4)
C25 C26 C27 C22 -0.4(9)
C34 P2 C28 C29 -97.1(5)
C22 P2 C28 C29 156.1(5)
Cu1 P2 C28 C29 27.0(5)
C34 P2 C28 C33 85.3(5)
C22 P2 C28 C33 -21.5(5)
Cu1 P2 C28 C33 -150.6(4)
C33 C28 C29 C30 -0.6(11)
P2 C28 C29 C30 -178.4(6)
C28 C29 C30 C31 1.3(13)
C29 C30 C31 C32 -1.6(12)
C30 C31 C32 C33 1.3(11)
C29 C28 C33 C32 0.2(9)
P2 C28 C33 C32 177.8(5)
C31 C32 C33 C28 -0.6(10)
C22 P2 C34 C35 140.8(5)
C28 P2 C34 C35 31.3(5)
Cu1 P2 C34 C35 -94.7(4)
C22 P2 C34 C39 -46.2(4)
C28 P2 C34 C39 -155.8(4)
Cu1 P2 C34 C39 78.2(4)
C39 C34 C35 C36 1.2(9)
P2 C34 C35 C36 174.1(5)
C34 C35 C36 C37 -2.2(11)
C35 C36 C37 C38 2.0(12)
C36 C37 C38 C39 -0.9(10)
C35 C34 C39 C38 -0.1(8)
P2 C34 C39 C38 -173.4(4)
C37 C38 C39 C34 0.0(9)
C52 P3 C40 C45 21.0(5)
C46 P3 C40 C45 -88.5(5)
Cu2 P3 C40 C45 150.1(4)
C52 P3 C40 C41 -164.7(4)
C46 P3 C40 C41 85.8(4)
Cu2 P3 C40 C41 -35.5(5)
C45 C40 C41 C42 0.1(9)
P3 C40 C41 C42 -174.5(5)
C40 C41 C42 C43 -1.3(10)
C41 C42 C43 C44 1.3(12)
C42 C43 C44 C45 0.0(13)
C43 C44 C45 C40 -1.2(12)
C41 C40 C45 C44 1.1(10)
P3 C40 C45 C44 175.5(6)
C52 P3 C46 C51 -105.0(5)
C40 P3 C46 C51 2.7(5)
Cu2 P3 C46 C51 128.7(4)
C52 P3 C46 C47 79.6(5)
C40 P3 C46 C47 -172.6(4)
Cu2 P3 C46 C47 -46.7(5)
C51 C46 C47 C48 -1.0(9)
P3 C46 C47 C48 174.5(5)
C46 C47 C48 C49 -0.2(10)
C47 C48 C49 C50 1.6(10)
C48 C49 C50 C51 -1.6(10)
C49 C50 C51 C46 0.4(9)
C47 C46 C51 C50 1.0(8)
P3 C46 C51 C50 -174.4(4)
C40 P3 C52 C57 60.2(6)
C46 P3 C52 C57 167.6(5)
Cu2 P3 C52 C57 -69.7(6)
C40 P3 C52 C53 -122.4(6)
C46 P3 C52 C53 -14.9(6)
Cu2 P3 C52 C53 107.7(6)
C57 C52 C53 C54 -3.4(12)
P3 C52 C53 C54 179.2(7)
C52 C53 C54 C55 0.4(15)
C53 C54 C55 C56 2.7(16)
C54 C55 C56 C57 -2.7(16)
C55 C56 C57 C52 -0.3(14)
C53 C52 C57 C56 3.4(11)
P3 C52 C57 C56 -179.0(7)
C70A P4 C58 C59 4.4(5)
C64 P4 C58 C59 -105.2(4)
C70 P4 C58 C59 -4.7(5)
Cu2 P4 C58 C59 127.1(4)
C70A P4 C58 C63 -177.9(5)
C64 P4 C58 C63 72.4(4)
C70 P4 C58 C63 173.0(5)
Cu2 P4 C58 C63 -55.3(4)
C63 C58 C59 C60 -1.6(8)
P4 C58 C59 C60 176.1(4)
C58 C59 C60 C61 -1.1(9)
C59 C60 C61 C62 2.3(9)
C60 C61 C62 C63 -0.8(9)
C61 C62 C63 C58 -2.1(9)
C59 C58 C63 C62 3.2(8)
P4 C58 C63 C62 -174.6(4)
C70A P4 C64 C65 70.4(6)
C58 P4 C64 C65 178.0(4)
C70 P4 C64 C65 73.6(5)
Cu2 P4 C64 C65 -54.1(4)
C70A P4 C64 C69 -108.0(6)
C58 P4 C64 C69 -0.4(5)
C70 P4 C64 C69 -104.8(5)
Cu2 P4 C64 C69 127.5(4)
C69 C64 C65 C66 1.3(9)
P4 C64 C65 C66 -177.2(5)
C64 C65 C66 C67 -1.2(10)
C65 C66 C67 C68 0.4(11)
C66 C67 C68 C69 0.3(12)
C67 C68 C69 C64 -0.2(10)
C65 C64 C69 C68 -0.6(9)
P4 C64 C69 C68 177.8(5)
C70A P4 C70 C71 -168(4)
C58 P4 C70 C71 -71.9(5)
C64 P4 C70 C71 32.7(6)
Cu2 P4 C70 C71 158.2(4)
C70A P4 C70 C75 12(4)
C58 P4 C70 C75 108.3(5)
C64 P4 C70 C75 -147.2(5)
Cu2 P4 C70 C75 -21.6(6)
C75 C70 C71 C72 0.0
P4 C70 C71 C72 -179.8(8)
C70 C71 C72 C73 0.0
C71 C72 C73 C74 0.0
C72 C73 C74 C75 0.0
C73 C74 C75 C70 0.0
C71 C70 C75 C74 0.0
P4 C70 C75 C74 179.8(8)
C58 P4 C70A C71A -102.1(6)
C64 P4 C70A C71A 5.1(7)
C70 P4 C70A C71A -16(3)
Cu2 P4 C70A C71A 132.3(6)
C58 P4 C70A C75A 85.3(5)
C64 P4 C70A C75A -167.6(4)
C70 P4 C70A C75A 171(4)
Cu2 P4 C70A C75A -40.4(5)
C75A C70A C71A C72A 0.0
P4 C70A C71A C72A -172.2(9)
C70A C71A C72A C73A 0.0
C71A C72A C73A C74A 0.0
C72A C73A C74A C75A 0.0
C73A C74A C75A C70A 0.0
C71A C70A C75A C74A 0.0
P4 C70A C75A C74A 173.2(8)
C88 P5 C76 C81 -158.2(4)
C82 P5 C76 C81 95.0(4)
Cu3 P5 C76 C81 -38.0(4)
C88 P5 C76 C77 28.1(5)
C82 P5 C76 C77 -78.7(5)
Cu3 P5 C76 C77 148.3(4)
C81 C76 C77 C78 0.8(9)
P5 C76 C77 C78 174.5(5)
C76 C77 C78 C79 -1.5(11)
C77 C78 C79 C80 1.7(12)
C78 C79 C80 C81 -1.2(11)
C77 C76 C81 C80 -0.3(8)
P5 C76 C81 C80 -174.2(4)
C79 C80 C81 C76 0.5(9)
C76 P5 C82 C83 -167.8(4)
C88 P5 C82 C83 85.3(4)
Cu3 P5 C82 C83 -39.1(4)
C76 P5 C82 C87 9.2(5)
C88 P5 C82 C87 -97.6(5)
Cu3 P5 C82 C87 138.0(4)
C87 C82 C83 C84 0.3(7)
P5 C82 C83 C84 177.5(4)
C82 C83 C84 C85 -0.8(8)
C83 C84 C85 C86 0.9(10)
C84 C85 C86 C87 -0.6(11)
C85 C86 C87 C82 0.1(10)
C83 C82 C87 C86 0.1(8)
P5 C82 C87 C86 -177.0(5)
C76 P5 C88 C89 -124.3(5)
C82 P5 C88 C89 -19.0(5)
Cu3 P5 C88 C89 112.5(5)
C76 P5 C88 C94 62.2(4)
C82 P5 C88 C94 167.4(4)
Cu3 P5 C88 C94 -61.1(4)
C94 C88 C89 C90 2.0(9)
P5 C88 C89 C90 -171.6(5)
C88 C89 C90 C91 -0.6(11)
C89 C90 C91 C92 -0.8(11)
C90 C91 C92 C94 0.7(10)
C89 C88 C94 C92 -2.1(8)
P5 C88 C94 C92 171.9(4)
C91 C92 C94 C88 0.7(9)
C101 P6 C95 C96 -156.6(4)
C107 P6 C95 C96 96.1(4)
Cu3 P6 C95 C96 -32.5(5)
C101 P6 C95 C100 22.4(5)
C107 P6 C95 C100 -84.9(5)
Cu3 P6 C95 C100 146.5(4)
C100 C95 C96 C97 0.0(8)
P6 C95 C96 C97 179.0(5)
C95 C96 C97 C98 0.0(10)
C96 C97 C98 C99 0.5(10)
C97 C98 C99 C100 -1.1(10)
C98 C99 C100 C95 1.1(10)
C96 C95 C100 C99 -0.5(8)
P6 C95 C100 C99 -179.5(5)
C107 P6 C101 C106 -168.9(4)
C95 P6 C101 C106 83.2(4)
Cu3 P6 C101 C106 -40.7(4)
C107 P6 C101 C102 11.5(5)
C95 P6 C101 C102 -96.4(5)
Cu3 P6 C101 C102 139.7(4)
C106 C101 C102 C103 -0.3(8)
P6 C101 C102 C103 179.2(4)
C101 C102 C103 C104 -0.2(9)
C102 C103 C104 C105 0.9(10)
C103 C104 C105 C106 -1.2(10)
C102 C101 C106 C105 0.1(8)
P6 C101 C106 C105 -179.5(4)
C104 C105 C106 C101 0.7(9)
C101 P6 C107 C112 91.9(4)
C95 P6 C107 C112 -162.5(4)
Cu3 P6 C107 C112 -35.2(4)
C101 P6 C107 C108 -82.5(6)
C95 P6 C107 C108 23.1(6)
Cu3 P6 C107 C108 150.4(5)
C112 C107 C108 C109 -0.2(10)
P6 C107 C108 C109 174.2(6)
C107 C108 C109 C110 -0.1(13)
C108 C109 C110 C111 -0.3(14)
C109 C110 C111 C112 1.0(11)
C108 C107 C112 C111 0.9(8)
P6 C107 C112 C111 -173.9(4)
C110 C111 C112 C107 -1.3(9)
